data_2006314
loop_
_publ_author_name
'Daniel E. Bacelo'
'Osvaldo Cox'
'Luis A. Rivera'
'Marisol Cordero'
'Songping D. Huang'

_publ_section_title
;
 (<i>E</i>,<i>Z</i>)-2-(2-Chloro-5-nitrostyryl)-1-(1-propenyl)benzimidazole
;
_journal_issue 7
_journal_name_full 'Acta Crystallographica Section C'
_journal_page_first 907
_journal_page_last 909
_journal_paper_doi 10.1107/S0108270197004071
_journal_volume 53
_journal_year 1997
_chemical_formula_moiety 'C18 H14 Cl N3 O2 '
_chemical_formula_sum 'C18 H14 Cl N3 O2'
_chemical_formula_weight 339.78
_space_group_IT_number 14
_symmetry_cell_setting monoclinic
_symmetry_space_group_name_Hall '-P 2yn'
_symmetry_space_group_name_H-M 'P 1 21/n 1'
_audit_creation_method 'from TEXRAY.INF file'
_cell_angle_alpha 90
_cell_angle_beta 96.15(2)
_cell_angle_gamma 90
_cell_formula_units_Z 4
_cell_length_a 7.9560(10)
_cell_length_b 8.456(3)
_cell_length_c 24.587(4)
_cell_measurement_reflns_used 25
_cell_measurement_temperature 298.2
_cell_measurement_theta_max 14.0
_cell_measurement_theta_min 12.0
_cell_volume 1644.6(7)
_computing_cell_refinement 'CAD4-PC Software'
_computing_data_collection 'CAD4-PC Software (1992)'
_computing_data_reduction 'TEXSAN (Molecular Structure Corporation, 1992)'
_computing_publication_material TEXSAN
_computing_structure_refinement TEXSAN
_computing_structure_solution 'SIR92 (Altomare et al., 1993)'
_diffrn_ambient_temperature 298.2
_diffrn_measurement_device CAD4
_diffrn_measurement_method '\w/2\q scans'
_diffrn_radiation_monochromator graphite
_diffrn_radiation_source 'X-ray tube'
_diffrn_radiation_type MoK\a
_diffrn_radiation_wavelength 0.7107
_diffrn_reflns_av_R_equivalents 0.0089
_diffrn_reflns_limit_h_max 9
_diffrn_reflns_limit_h_min 0
_diffrn_reflns_limit_k_max 10
_diffrn_reflns_limit_k_min 0
_diffrn_reflns_limit_l_max 29
_diffrn_reflns_limit_l_min -29
_diffrn_reflns_number 3361
_diffrn_reflns_theta_max 24.97
_diffrn_reflns_theta_min 2.0
_diffrn_standards_decay_% 0.00
_diffrn_standards_interval_count 200
_diffrn_standards_number 3
_exptl_absorpt_coefficient_mu 0.247
_exptl_absorpt_correction_type none
_exptl_crystal_colour 'pale yellow'
_exptl_crystal_density_diffrn 1.372
_exptl_crystal_density_meas ?
_exptl_crystal_description needle
_exptl_crystal_F_000 704.00
_exptl_crystal_size_max 0.560
_exptl_crystal_size_mid 0.150
_exptl_crystal_size_min 0.120
_refine_diff_density_max 0.38
_refine_diff_density_min -0.30
_refine_ls_extinction_method none
_refine_ls_goodness_of_fit_obs 1.626
_refine_ls_hydrogen_treatment 'H atoms at calculated positions, not refined'
_refine_ls_matrix_type full
_refine_ls_number_parameters 217
_refine_ls_number_reflns 1991
_refine_ls_number_restraints 0
_refine_ls_R_factor_obs .0538
_refine_ls_shift/esd_max 0.0003
_refine_ls_structure_factor_coef F
_refine_ls_weighting_details 'w = 1/[\s^2^(F~o~) + p^2^/4F~o~^2^], where p 0.030'
_refine_ls_weighting_scheme calc
_refine_ls_wR_factor_obs .0731
_reflns_number_observed 1991
_reflns_number_total 3257
_reflns_observed_criterion I>3\s(I)
_cod_data_source_file ha1188.cif
_cod_data_source_block 1
_cod_depositor_comments
;
The following automatic conversions were performed:
'_geom_bond_publ_flag' value 'No' changed to 'no' according to
'/home/saulius/struct/CIF-dictionaries/cif_core.dic' dictionary named
'cif_core.dic' version 2.4.1 from 2010-06-29 (15
times).

'_geom_bond_publ_flag' value 'Yes' changed to 'yes' according to
'/home/saulius/struct/CIF-dictionaries/cif_core.dic' dictionary named
'cif_core.dic' version 2.4.1 from 2010-06-29.

Automatic conversion script
Id: cif_fix_enum 1527 2010-12-29 10:47:43Z saulius 

The following automatic conversions were performed:

'_atom_site_thermal_displace_type' tag value 'Uij' was replaced with
'Uani' value 38 times.

Automatic conversion script
Id: cif_fix_values 1646 2011-03-28 12:23:43Z adriana 

The following automatic conversions were performed:

'_geom_bond_publ_flag' value 'No' changed to 'no' according to
/home/saulius/struct/CIF-dictionaries/cif_core.dic dictionary named
'cif_core.dic' version 2.4.1 from 2010-06-29 (15
times).

'_geom_bond_publ_flag' value 'Yes' changed to 'yes'
according to /home/saulius/struct/CIF-dictionaries/cif_core.dic
dictionary named 'cif_core.dic' version 2.4.1 from
2010-06-29.

'_geom_angle_publ_flag' value 'No' changed to 'no'
according to /home/saulius/struct/CIF-dictionaries/cif_core.dic
dictionary named 'cif_core.dic' version 2.4.1 from 2010-06-29 (27
times).

'_geom_angle_publ_flag' value 'Yes' changed to 'yes'
according to /home/saulius/struct/CIF-dictionaries/cif_core.dic
dictionary named 'cif_core.dic' version 2.4.1 from 2010-06-29.

Automatic conversion script
Id: cif_fix_values 1715 2011-07-08 13:25:40Z adriana 

The following automatic conversions were performed:

'_exptl_crystal_density_meas' value 'not measured' was changed to '?'
- the value is perceived as not measured.

Automatic conversion script
Id: cif_fix_values 3008 2015-01-20 13:52:24Z robertas 

The following automatic conversions were performed:

'_refine_ls_weighting_scheme' value 'w = 1/[\s^2^(F~o~) +
p^2^/4F~o~^2^], where p 0.030' was changed to 'calc'. New tag
'_refine_ls_weighting_details' was created. The value of the new tag
was set to 'w = 1/[\s^2^(F~o~) + p^2^/4F~o~^2^], where p 0.030'.

Automatic conversion script
Id: cif_fix_values 3143 2015-03-26 13:38:13Z robertas 
;
_cod_original_cell_volume 1644.6(6)
_cod_original_sg_symbol_H-M 'P 21/n'
_cod_original_formula_sum 'C18 H14 Cl N3 O2 '
_cod_database_code 2006314

loop_
_symmetry_equiv_pos_as_xyz
'   +x,   +y,   +z'
1/2-x,1/2+y,1/2-z
'   -x,   -y,   -z'
1/2+x,1/2-y,1/2+z

loop_
_atom_site_aniso_label
_atom_site_aniso_U_11
_atom_site_aniso_U_22
_atom_site_aniso_U_33
_atom_site_aniso_U_12
_atom_site_aniso_U_13
_atom_site_aniso_U_23
Cl .0561(6) .0622(6) .1490(10) -.0125(4) .0287(6) -.0088(6)
O1 .109(2) .059(2) .101(2) -.008(2) .021(2) -.033(2)
O2 .069(2) .073(2) .123(2) -.0070(10) .020(2) -.023(2)
N1 .0350(10) .0390(10) .0560(10) -.0050(10) .0080(10) -.0080(10)
N2 .0350(10) .0430(10) .056(2) -.0040(10) .0080(10) .0000(10)
N3 .073(2) .051(2) .068(2) -.002(2) .0070(10) -.0070(10)
C1 .0390(10) .037(2) .050(2) -.0050(10) .0040(10) .0020(10)
C2 .0390(10) .041(2) .041(2) -.0020(10) .0020(10) -.0010(10)
C3 .047(2) .057(2) .054(2) .003(2) .0100(10) -.006(2)
C4 .071(2) .056(2) .061(2) .007(2) .004(2) -.017(2)
C5 .069(2) .048(2) .069(2) -.007(2) -.007(2) -.017(2)
C6 .047(2) .049(2) .064(2) -.0100(10) .0010(10) -.008(2)
C7 .041(2) .040(2) .043(2) -.0010(10) .0020(10) -.0030(10)
C8 .044(2) .040(2) .064(2) -.0040(10) .0060(10) -.0090(10)
C9 .046(2) .040(2) .065(2) -.0020(10) .0050(10) -.0010(10)
C10 .046(2) .037(2) .052(2) -.0070(10) -.0010(10) .0040(10)
C11 .052(2) .040(2) .069(2) -.0060(10) .002(2) .008(2)
C12 .060(2) .044(2) .078(2) -.020(2) -.003(2) .004(2)
C13 .072(2) .036(2) .060(2) -.014(2) -.005(2) -.0020(10)
C14 .059(2) .040(2) .046(2) -.0020(10) -.0040(10) .0020(10)
C15 .053(2) .043(2) .052(2) -.0110(10) -.0040(10) .0010(10)
C16 .047(2) .045(2) .069(2) -.0060(10) .016(2) -.012(2)
C17 .044(2) .062(2) .094(3) .000(2) .018(2) .004(2)
C18 .057(2) .138(5) .112(4) .010(3) .002(2) .037(3)

loop_
_atom_site_label
_atom_site_fract_x
_atom_site_fract_y
_atom_site_fract_z
_atom_site_U_iso_or_equiv
_atom_site_thermal_displace_type
_atom_site_calc_flag
_atom_site_calc_attached_atom
Cl .23530(10) .05330(10) .60900(5) .0879(4) Uani ? ?
O1 .7583(4) -.4174(3) .49750(10) .0888(10) Uani ? ?
O2 .9261(3) -.2223(3) .51790(10) .0876(10) Uani ? ?
N1 .8820(3) .5216(3) .63452(10) .0434(7) Uani ? ?
N2 .6103(3) .5064(3) .65231(9) .0445(7) Uani ? ?
N3 .7885(4) -.2843(3) .51650(10) .0638(9) Uani ? ?
C1 .7336(3) .4349(3) .63030(10) .0423(8) Uani ? ?
C2 .6786(3) .6486(3) .67180(10) .0405(8) Uani ? ?
C3 .6044(4) .7716(4) .69800(10) .0522(9) Uani ? ?
C4 .7018(5) .9025(4) .71240(10) .0630(10) Uani ? ?
C5 .8693(4) .9122(4) .70170(10) .0630(10) Uani ? ?
C6 .9456(4) .7916(4) .67600(10) .0537(9) Uani ? ?
C7 .8477(3) .6606(3) .66120(10) .0416(8) Uani ? ?
C8 .7208(3) .2797(4) .60520(10) .0493(9) Uani ? ?
C9 .5870(4) .1909(4) .60590(10) .0505(9) Uani ? ?
C10 .5589(4) .0333(3) .58270(10) .0458(8) Uani ? ?
C11 .4006(4) -.0416(4) .58210(10) .0540(9) Uani ? ?
C12 .3690(4) -.1910(4) .56020(10) .0610(10) Uani ? ?
C13 .4959(4) -.2715(4) .53900(10) .0571(10) Uani ? ?
C14 .6506(4) -.1999(3) .53930(10) .0491(9) Uani ? ?
C15 .6829(4) -.0503(3) .56020(10) .0500(9) Uani ? ?
C16 1.0351(4) .4835(4) .61240(10) .0529(9) Uani ? ?
C17 1.1784(4) .4615(4) .6426(2) .0660(10) Uani ? ?
C18 1.2060(5) .4593(7) .7025(2) .103(2) Uani ? ?
H1 .4901 .7654 .7058 .0629 Uani ? ?
H2 .6530 .9877 .7300 .0756 Uani ? ?
H3 .9329 1.0038 .7122 .0755 Uani ? ?
H4 1.0605 .7982 .6687 .0647 Uani ? ?
H5 .8134 .2417 .5876 .0593 Uani ? ?
H6 .4968 .2336 .6235 .0607 Uani ? ?
H7 .2599 -.2367 .5601 .0740 Uani ? ?
H8 .4772 -.3742 .5244 .0686 Uani ? ?
H9 .7916 -.0048 .5589 .0602 Uani ? ?
H10 1.0329 .4736 .5738 .0636 Uani ? ?
H11 1.2751 .4452 .6236 .0791 Uani ? ?
H12 1.1017 .4768 .7171 .1246 Uani ? ?
H13 1.2841 .5396 .7148 .1246 Uani ? ?
H14 1.2502 .3600 .7145 .1246 Uani ? ?

loop_
_atom_type_symbol
_atom_type_scat_dispersion_real
_atom_type_scat_dispersion_imag
_atom_type_scat_source
C 0.003 0.002 'International Tables'
N 0.006 0.003 'International Tables'
Cl 0.148 0.159 'International Tables'
O 0.011 0.006 'International Tables'
H 0.000 0.000 'International Tables'

loop_
_geom_angle_atom_site_label_1
_geom_angle_atom_site_label_2
_geom_angle_atom_site_label_3
_geom_angle
_geom_angle_publ_flag
C1 N1 C7 106.0(2) yes
C1 N1 C16 127.6(2) yes
C7 N1 C16 126.3(2) no
C1 N2 C2 105.0(2) yes
O1 N3 O2 123.1(3) yes
O1 N3 C14 117.7(3) no
O2 N3 C14 119.2(3) no
N1 C1 N2 113.1(2) yes
N1 C1 C8 122.2(2) no
N2 C1 C8 124.7(2) no
N2 C2 C3 129.9(3) no
N2 C2 C7 110.4(2) no
C3 C2 C7 119.8(3) no
C2 C3 C4 117.8(3) no
C3 C4 C5 121.6(3) no
C4 C5 C6 121.6(3) no
C5 C6 C7 116.8(3) no
N1 C7 C2 105.5(2) no
N1 C7 C6 132.1(3) no
C2 C7 C6 122.4(3) no
C1 C8 C9 122.4(3) yes
C8 C9 C10 127.8(3) yes
C9 C10 C11 121.0(3) yes
C9 C10 C15 122.7(3) no
C11 C10 C15 116.3(3) no
Cl C11 C10 120.2(2) yes
Cl C11 C12 117.2(3) no
C10 C11 C12 122.7(3) no
C11 C12 C13 119.4(3) no
C12 C13 C14 118.5(3) no
N3 C14 C13 119.3(3) no
N3 C14 C15 118.1(3) no
C13 C14 C15 122.6(3) no
C10 C15 C14 120.5(3) no
N1 C16 C17 123.2(3) no
C16 C17 C18 126.9(3) no

loop_
_geom_bond_atom_site_label_1
_geom_bond_atom_site_label_2
_geom_bond_site_symmetry_1
_geom_bond_site_symmetry_2
_geom_bond_distance
_geom_bond_publ_flag
Cl C11 ? ? 1.732(3) yes
O1 N3 ? ? 1.232(4) yes
O2 N3 ? ? 1.211(4) yes
N1 C1 ? ? 1.383(3) yes
N1 C7 ? ? 1.387(4) yes
N1 C16 ? ? 1.423(4) yes
N2 C1 ? ? 1.317(3) yes
N2 C2 ? ? 1.384(4) yes
N3 C14 ? ? 1.469(4) yes
C1 C8 ? ? 1.450(4) no
C2 C3 ? ? 1.389(4) no
C2 C7 ? ? 1.401(4) no
C3 C4 ? ? 1.375(5) no
C4 C5 ? ? 1.389(5) no
C5 C6 ? ? 1.375(5) no
C6 C7 ? ? 1.381(4) no
C8 C9 ? ? 1.304(4) yes
C9 C10 ? ? 1.457(4) no
C10 C11 ? ? 1.408(4) no
C10 C15 ? ? 1.377(4) no
C11 C12 ? ? 1.385(4) no
C12 C13 ? ? 1.367(5) no
C13 C14 ? ? 1.371(4) no
C14 C15 ? ? 1.379(4) no
C16 C17 ? ? 1.304(5) yes
C17 C18 ? ? 1.466(6) no
